data_7236673
loop_
_publ_author_name
'Nguyen, My V.'
'Lo, Tien H. N.'
'Luu, Loc C.'
'Nguyen, Hue T. T.'
'Tu, Thach N.'

_publ_section_title
;
 Enhancing proton conductivity in a metal--organic framework at T &gt; 80
 \%C by an anchoring strategy
;
_journal_issue 4
_journal_name_full 'Journal of Materials Chemistry A'
_journal_page_first 1816
_journal_paper_doi 10.1039/C7TA10148A
_journal_volume 6
_journal_year 2018
_chemical_formula_sum 'C24 H8 N0 O28 S4 Zr3'
_chemical_formula_weight 1146.20
_space_group_crystal_system tetragonal
_space_group_IT_number 87
_space_group_name_Hall '-I 4'
_space_group_name_H-M_alt 'I 4/m'
_atom_sites_solution_hydrogens geom
_audit_creation_method SHELXL-2014/7
_audit_update_record
;
2017-12-07 deposited with the CCDC.
2017-12-21 downloaded from the CCDC.
;
_cell_angle_alpha 90
_cell_angle_beta 90
_cell_angle_gamma 90
_cell_formula_units_Z 4
_cell_length_a 17.7174(11)
_cell_length_b 17.7174(11)
_cell_length_c 22.4865(18)
_cell_measurement_reflns_used 1197
_cell_measurement_temperature 150
_cell_measurement_theta_max 60.6535
_cell_measurement_theta_min 3.1755
_cell_volume 7058.7(8)
_computing_structure_refinement 'SHELXL-2014/7 (Sheldrick, 2014)'
_diffrn_ambient_temperature 150
_diffrn_detector_area_resol_mean 7.314
_diffrn_measured_fraction_theta_full 0.989
_diffrn_measured_fraction_theta_max 0.989
_diffrn_measurement_device_type 'Bruker four circle kappa-diffractometer'
_diffrn_radiation_type CuK\a
_diffrn_radiation_wavelength 1.54178
_diffrn_reflns_av_R_equivalents 0.1391
_diffrn_reflns_av_unetI/netI 0.1298
_diffrn_reflns_Laue_measured_fraction_full 0.989
_diffrn_reflns_Laue_measured_fraction_max 0.989
_diffrn_reflns_limit_h_max 20
_diffrn_reflns_limit_h_min -18
_diffrn_reflns_limit_k_max 20
_diffrn_reflns_limit_k_min -17
_diffrn_reflns_limit_l_max 18
_diffrn_reflns_limit_l_min -26
_diffrn_reflns_number 13642
_diffrn_reflns_point_group_measured_fraction_full 0.989
_diffrn_reflns_point_group_measured_fraction_max 0.989
_diffrn_reflns_theta_full 65.008
_diffrn_reflns_theta_max 65.008
_diffrn_reflns_theta_min 3.175
_exptl_absorpt_coefficient_mu 5.183
_exptl_absorpt_correction_T_max 1.00
_exptl_absorpt_correction_T_min 0.56
_exptl_absorpt_correction_type multi-scan
_exptl_crystal_colour Colorless
_exptl_crystal_density_diffrn 1.079
_exptl_crystal_description Needle
_exptl_crystal_F_000 2240
_exptl_crystal_size_max 0.14
_exptl_crystal_size_mid 0.05
_exptl_crystal_size_min 0.03
_refine_diff_density_max 1.065
_refine_diff_density_min -0.988
_refine_diff_density_rms 0.155
_refine_ls_extinction_method none
_refine_ls_goodness_of_fit_ref 0.939
_refine_ls_hydrogen_treatment constr
_refine_ls_matrix_type full
_refine_ls_number_parameters 167
_refine_ls_number_reflns 3076
_refine_ls_number_restraints 9
_refine_ls_restrained_S_all 0.940
_refine_ls_R_factor_all 0.1150
_refine_ls_R_factor_gt 0.0714
_refine_ls_shift/su_max 0.000
_refine_ls_shift/su_mean 0.000
_refine_ls_structure_factor_coef Fsqd
_refine_ls_weighting_details 'w=1/[\s^2^(Fo^2^)+(0.1304P)^2^] where P=(Fo^2^+2Fc^2^)/3'
_refine_ls_weighting_scheme calc
_refine_ls_wR_factor_gt 0.1898
_refine_ls_wR_factor_ref 0.2149
_reflns_Friedel_coverage 0.000
_reflns_number_gt 1868
_reflns_number_total 3076
_reflns_threshold_expression 'I > 2\s(I)'
_cod_data_source_file c7ta10148a2.cif
_cod_data_source_block VNU-23
_cod_original_cell_volume 7058.7(10)
_cod_database_code 7236673
_shelx_shelxl_version_number 2014/7
_shelx_space_group_comment
;
The symmetry employed for this shelxl refinement is uniquely defined
by the following loop, which should always be used as a source of
symmetry information in preference to the above space-group names.
They are only intended as comments.
;

loop_
_space_group_symop_operation_xyz
'x, y, z'
'-x, -y, z'
'-y, x, z'
'y, -x, z'
'x+1/2, y+1/2, z+1/2'
'-x+1/2, -y+1/2, z+1/2'
'-y+1/2, x+1/2, z+1/2'
'y+1/2, -x+1/2, z+1/2'
'-x, -y, -z'
'x, y, -z'
'y, -x, -z'
'-y, x, -z'
'-x+1/2, -y+1/2, -z+1/2'
'x+1/2, y+1/2, -z+1/2'
'y+1/2, -x+1/2, -z+1/2'
'-y+1/2, x+1/2, -z+1/2'

loop_
_atom_site_label
_atom_site_type_symbol
_atom_site_fract_x
_atom_site_fract_y
_atom_site_fract_z
_atom_site_U_iso_or_equiv
_atom_site_adp_type
_atom_site_occupancy
_atom_site_site_symmetry_order
_atom_site_calc_flag
_atom_site_refinement_flags_posn
_atom_site_refinement_flags_adp
_atom_site_refinement_flags_occupancy
_atom_site_disorder_assembly
_atom_site_disorder_group
CA34 C 0.1338(13) 0.1649(13) 0.2512(11) 0.051(6) Uiso 0.5 1 d . . P A 1
HA34 H 0.0920 0.1311 0.2412 0.062 Uiso 0.5 1 calc R U P A 1
CB16 C 0.2326(13) 0.2017(13) 0.3272(10) 0.045(6) Uiso 0.5 1 d . . P A 1
HB16 H 0.2584 0.1926 0.3625 0.054 Uiso 0.5 1 calc R U P A 1
CB34 C 0.1650(16) 0.1309(16) 0.2502(13) 0.070(7) Uiso 0.5 1 d . . P A 2
HB34 H 0.1344 0.0868 0.2400 0.085 Uiso 0.5 1 calc R U P A 2
CA16 C 0.2074(11) 0.2264(11) 0.3252(9) 0.031(4) Uiso 0.5 1 d . . P A 2
HA16 H 0.2051 0.2468 0.3633 0.037 Uiso 0.5 1 calc R U P A 2
O15 O 0.3209(17) 0.102(4) 0.137(3) 0.079(18) Uiso 0.15 1 d D . P A 3
S18 S 0.2340(14) 0.1079(13) 0.1412(10) 0.063(5) Uiso 0.15 1 d D . P A 3
O13 O 0.177(4) 0.050(4) 0.142(4) 0.11(2) Uiso 0.15 1 d . . P A 3
O33 O 0.1999(15) 0.1692(18) 0.0964(13) 0.068(8) Uiso 0.3 1 d D . P A 3
S7 S 0.1305(11) 0.2041(12) 0.1312(8) 0.045(4) Uiso 0.15 1 d D . P A 3
O18 O 0.070(3) 0.150(3) 0.137(2) 0.127(14) Uiso 0.3 1 d . . P A 3
O37 O 0.117(2) 0.2920(16) 0.126(2) 0.041(11) Uiso 0.15 1 d D . P A 3
O34 O 0.2802(16) 0.117(2) 0.121(2) 0.066(12) Uiso 0.2 1 d D . P A 4
S17 S 0.1949(10) 0.1392(9) 0.1300(7) 0.047(3) Uiso 0.2 1 d D . P A 4
O12 O 0.1168(15) 0.0974(16) 0.1304(13) 0.093(8) Uiso 0.4 1 d . . P A 4
O40 O 0.1619(15) 0.2114(13) 0.0976(12) 0.069(7) Uiso 0.35 1 d D . P A 4
S6 S 0.1052(16) 0.2451(17) 0.1491(13) 0.085(7) Uiso 0.15 1 d D . P A 4
O14 O 0.086(5) 0.330(2) 0.143(4) 0.12(3) Uiso 0.15 1 d D . P A 4
O5 O 0.031(2) 0.215(5) 0.159(4) 0.12(3) Uiso 0.15 1 d D . P A 4
O38 O 0.2400(11) 0.1406(13) 0.1015(10) 0.058(6) Uiso 0.35 1 d D . P A 4
O39 O 0.1308(15) 0.2486(12) 0.1060(12) 0.070(7) Uiso 0.35 1 d D . P A 4
S5 S 0.1627(6) 0.1699(6) 0.1276(4) 0.0453(18) Uiso 0.35 1 d D . P A 4
Zr1 Zr 0.0000 0.0000 0.39119(6) 0.0192(4) Uani 1 4 d S T P . .
Zr2 Zr -0.09972(6) 0.09979(6) 0.5000 0.0255(3) Uani 1 2 d S T P . .
O1 O -0.0007(7) 0.0795(8) 0.4552(6) 0.037(3) Uiso 0.5 1 d . . P . .
O2 O -0.0928(6) 0.2230(6) 0.5000 0.056(3) Uani 1 2 d S T P . .
O3 O -0.2227(6) 0.0923(7) 0.5000 0.057(3) Uani 1 2 d S T P . .
O4 O 0.0747(3) 0.0743(3) 0.3397(3) 0.0333(14) Uani 1 1 d . . . . .
O6 O -0.1386(4) 0.1396(4) 0.4103(3) 0.059(2) Uani 1 1 d . . . . .
C7 C 0.1217(6) 0.1240(6) 0.3569(4) 0.045(3) Uani 1 1 d . . . . .
C9 C 0.1646(7) 0.1649(7) 0.3093(5) 0.066(4) Uani 1 1 d . . . . .
C12 C 0.2568(9) 0.2585(9) 0.2793(5) 0.084(5) Uani 1 1 d . . . . .
CA22 C 0.1722(19) 0.2084(19) 0.2044(15) 0.090(10) Uiso 0.5 1 d . . P . .
CB22 C 0.2052(15) 0.1740(15) 0.2062(12) 0.063(7) Uiso 0.5 1 d . . P A .
O50 O -0.0002(6) 0.1115(7) 0.4410(5) 0.023(3) Uiso 0.5 1 d . . P . .

loop_
_atom_site_aniso_label
_atom_site_aniso_U_11
_atom_site_aniso_U_22
_atom_site_aniso_U_33
_atom_site_aniso_U_23
_atom_site_aniso_U_13
_atom_site_aniso_U_12
Zr1 0.0221(5) 0.0221(5) 0.0133(7) 0.000 0.000 0.000
Zr2 0.0294(6) 0.0289(6) 0.0182(5) 0.000 0.000 0.0087(5)
O2 0.076(8) 0.058(7) 0.036(6) 0.000 0.000 0.014(6)
O3 0.045(6) 0.086(8) 0.041(6) 0.000 0.000 0.015(6)
O4 0.040(4) 0.030(3) 0.030(3) 0.000(3) 0.003(3) -0.007(3)
O6 0.070(5) 0.070(5) 0.036(4) -0.006(4) -0.007(4) 0.038(4)
C7 0.067(7) 0.052(6) 0.018(5) 0.012(4) 0.010(5) -0.016(5)
C9 0.082(9) 0.086(9) 0.030(6) 0.006(6) 0.009(6) -0.047(7)
C12 0.105(11) 0.113(11) 0.034(6) -0.014(7) 0.014(7) -0.080(9)

loop_
_atom_type_symbol
_atom_type_description
_atom_type_scat_dispersion_real
_atom_type_scat_dispersion_imag
_atom_type_scat_source
C C 0.0181 0.0091 'International Tables Vol C Tables 4.2.6.8 and 6.1.1.4'
H H 0.0000 0.0000 'International Tables Vol C Tables 4.2.6.8 and 6.1.1.4'
O O 0.0492 0.0322 'International Tables Vol C Tables 4.2.6.8 and 6.1.1.4'
S S 0.3331 0.5567 'International Tables Vol C Tables 4.2.6.8 and 6.1.1.4'
Zr Zr -0.1862 2.2449 'International Tables Vol C Tables 4.2.6.8 and 6.1.1.4'
N N 0.0311 0.0180 'International Tables Vol C Tables 4.2.6.8 and 6.1.1.4'

loop_
_geom_angle_atom_site_label_1
_geom_angle_atom_site_label_2
_geom_angle_atom_site_label_3
_geom_angle
_geom_angle_site_symmetry_1
_geom_angle_site_symmetry_3
C9 CA34 CA22 119(2) . .
C9 CA34 CB22 105.9(18) . .
CA22 CA34 CB22 31.1(15) . .
C9 CA34 HA34 120.3 . .
CA22 CA34 HA34 120.3 . .
CB22 CA34 HA34 120.3 . .
C9 CB16 C12 109.7(17) . .
C9 CB16 HB16 125.1 . .
C12 CB16 HB16 125.1 . .
CB22 CB34 C9 114(2) . .
CB22 CB34 CA22 29.3(14) . .
C9 CB34 CA22 103(2) . .
CB22 CB34 HB34 122.6 . .
C9 CB34 HB34 122.6 . .
CA22 CB34 HB34 122.6 . .
C9 CA16 C12 116.9(15) . .
C9 CA16 HA16 121.5 . .
C12 CA16 HA16 121.5 . .
O13 S18 O15 131(4) . .
O13 S18 O33 103(4) . .
O15 S18 O33 113(3) . .
O13 S18 CB22 104(4) . .
O15 S18 CB22 110(3) . .
O33 S18 CB22 88.0(16) . .
O13 S18 S7 88(3) . .
O15 S18 S7 140(3) . .
O33 S18 S7 37.6(10) . .
CB22 S18 S7 57.8(11) . .
S7 O33 S18 104(2) . .
O18 S7 O37 124(3) . .
O18 S7 O33 111(3) . .
O37 S7 O33 118(2) . .
O18 S7 CA22 104(2) . .
O37 S7 CA22 95(2) . .
O33 S7 CA22 98.5(19) . .
O18 S7 CB22 102(2) . .
O37 S7 CB22 113(2) . .
O33 S7 CB22 79.5(16) . .
CA22 S7 CB22 21.4(12) . .
O18 S7 S18 95(2) . .
O37 S7 S18 142(2) . .
O33 S7 S18 38.1(14) . .
CA22 S7 S18 69.4(14) . .
CB22 S7 S18 48.0(10) . .
O38 O34 S17 38.4(17) . .
S5 S17 O38 120(2) . .
S5 S17 O12 71.8(17) . .
O38 S17 O12 134(2) . .
S5 S17 O34 149(2) . .
O38 S17 O34 34(2) . .
O12 S17 O34 137(2) . .
S5 S17 O40 31.3(13) . .
O38 S17 O40 88.8(19) . .
O12 S17 O40 93.3(17) . .
O34 S17 O40 120(2) . .
S5 S17 CB22 84.6(16) . .
O38 S17 CB22 120.1(19) . .
O12 S17 CB22 104.0(16) . .
O34 S17 CB22 97(2) . .
O40 S17 CB22 101.3(15) . .
S5 S17 CA22 61.3(15) . .
O38 S17 CA22 129.1(19) . .
O12 S17 CA22 95.9(16) . .
O34 S17 CA22 116(2) . .
O40 S17 CA22 80.0(15) . .
CB22 S17 CA22 23.4(11) . .
S5 S17 S6 15.2(12) . .
O38 S17 S6 125.8(19) . .
O12 S17 S6 78.1(15) . .
O34 S17 S6 145.3(19) . .
O40 S17 S6 40.3(13) . .
CB22 S17 S6 69.5(12) . .
CA22 S17 S6 46.1(12) . .
S5 O12 S17 29.5(7) . .
O39 O40 S5 115(3) . .
O39 O40 S17 137(3) . .
S5 O40 S17 24.3(9) . .
O39 O40 S6 36(2) . .
S5 O40 S6 79(2) . .
S17 O40 S6 101.2(19) . .
O39 S6 O5 123(4) . .
O39 S6 O14 87(4) . .
O5 S6 O14 100(5) . .
O39 S6 O40 29.1(14) . .
O5 S6 O40 122(4) . .
O14 S6 O40 115(4) . .
O39 S6 S5 63.0(17) . .
O5 S6 S5 107(3) . .
O14 S6 S5 148(4) . .
O40 S6 S5 34.1(9) . .
O39 S6 CA22 111(3) . .
O5 S6 CA22 111(4) . .
O14 S6 CA22 123(4) . .
O40 S6 CA22 87.3(18) . .
S5 S6 CA22 62.6(15) . .
O39 S6 S17 67.6(18) . .
O5 S6 S17 109(3) . .
O14 S6 S17 149(4) . .
O40 S6 S17 38.5(10) . .
S5 S6 S17 6.8(5) . .
CA22 S6 S17 55.8(14) . .
O34 O38 S17 107(3) . .
O34 O38 S5 130(3) . .
S17 O38 S5 25.7(10) . .
O40 O39 S6 115(3) . .
O40 O39 S5 35.0(19) . .
S6 O39 S5 80(2) . .
S17 S5 O40 124(2) . .
S17 S5 O12 78.6(17) . .
O40 S5 O12 130(2) . .
S17 S5 O38 34.2(14) . .
O40 S5 O38 90.2(19) . .
O12 S5 O38 101.6(15) . .
S17 S5 O39 152.5(17) . .
O40 S5 O39 30.4(18) . .
O12 S5 O39 124.5(16) . .
O38 S5 O39 119.1(15) . .
S17 S5 S6 158.0(17) . .
O40 S5 S6 67.4(19) . .
O12 S5 S6 108.7(16) . .
O38 S5 S6 149.4(14) . .
O39 S5 S6 37.1(12) . .
S17 S5 CA22 96.9(17) . .
O40 S5 CA22 111(2) . .
O12 S5 CA22 108.6(16) . .
O38 S5 CA22 112.7(15) . .
O39 S5 CA22 89.6(15) . .
S6 S5 CA22 61.1(14) . .
S17 S5 CB22 71.2(15) . .
O40 S5 CB22 126.7(18) . .
O12 S5 CB22 101.7(14) . .
O38 S5 CB22 90.8(13) . .
O39 S5 CB22 112.8(13) . .
S6 S5 CB22 86.8(13) . .
CA22 S5 CB22 25.7(11) . .
O1 Zr1 O1 59.2(5) . 4
O1 Zr1 O1 59.2(5) . 3
O1 Zr1 O1 88.7(8) 4 3
O1 Zr1 O1 88.7(8) . 2
O1 Zr1 O1 59.2(5) 4 2
O1 Zr1 O1 59.2(5) 3 2
O1 Zr1 O4 142.4(4) . 2
O1 Zr1 O4 143.3(4) 4 2
O1 Zr1 O4 87.3(4) 3 2
O1 Zr1 O4 87.8(4) 2 2
O1 Zr1 O4 143.3(4) . 4
O1 Zr1 O4 87.8(4) 4 4
O1 Zr1 O4 142.4(4) 3 4
O1 Zr1 O4 87.3(4) 2 4
O4 Zr1 O4 73.86(15) 2 4
O1 Zr1 O4 87.3(4) . 3
O1 Zr1 O4 142.4(4) 4 3
O1 Zr1 O4 87.8(4) 3 3
O1 Zr1 O4 143.3(4) 2 3
O4 Zr1 O4 73.86(15) 2 3
O4 Zr1 O4 116.4(3) 4 3
O1 Zr1 O4 87.8(4) . .
O1 Zr1 O4 87.3(4) 4 .
O1 Zr1 O4 143.3(4) 3 .
O1 Zr1 O4 142.4(4) 2 .
O4 Zr1 O4 116.4(3) 2 .
O4 Zr1 O4 73.86(15) 4 .
O4 Zr1 O4 73.86(15) 3 .
O1 Zr1 O50 69.6(6) . 4
O1 Zr1 O50 16.1(4) 4 4
O1 Zr1 O50 104.8(6) 3 4
O1 Zr1 O50 69.1(6) 2 4
O4 Zr1 O50 141.7(3) 2 4
O4 Zr1 O50 74.9(3) 4 4
O4 Zr1 O50 141.3(3) 3 4
O4 Zr1 O50 74.7(3) . 4
O1 Zr1 O50 69.1(6) . 3
O1 Zr1 O50 104.8(6) 4 3
O1 Zr1 O50 16.1(4) 3 3
O1 Zr1 O50 69.6(6) 2 3
O4 Zr1 O50 74.7(3) 2 3
O4 Zr1 O50 141.3(3) 4 3
O4 Zr1 O50 74.9(3) 3 3
O4 Zr1 O50 141.7(3) . 3
O50 Zr1 O50 120.8(6) 4 3
O1 Zr1 O50 104.8(6) . 2
O1 Zr1 O50 69.6(6) 4 2
O1 Zr1 O50 69.1(6) 3 2
O1 Zr1 O50 16.1(4) 2 2
O4 Zr1 O50 74.9(3) 2 2
O4 Zr1 O50 74.7(3) 4 2
O4 Zr1 O50 141.7(3) 3 2
O4 Zr1 O50 141.3(3) . 2
O50 Zr1 O50 75.9(3) 4 2
O50 Zr1 O50 75.9(3) 3 2
O1 Zr1 O50 16.1(4) . .
O1 Zr1 O50 69.1(6) 4 .
O1 Zr1 O50 69.6(6) 3 .
O1 Zr1 O50 104.8(6) 2 .
O4 Zr1 O50 141.3(3) 2 .
O4 Zr1 O50 141.7(3) 4 .
O4 Zr1 O50 74.7(3) 3 .
O4 Zr1 O50 74.9(3) . .
O50 Zr1 O50 75.9(3) 4 .
O50 Zr1 O50 75.9(3) 3 .
O50 Zr1 O50 120.8(6) 2 .
O1 Zr2 O1 58.7(8) . 10_556
O1 Zr2 O1 57.6(7) . 3
O1 Zr2 O1 86.5(8) 10_556 3
O1 Zr2 O1 86.5(8) . 12_556
O1 Zr2 O1 57.6(7) 10_556 12_556
O1 Zr2 O1 58.0(7) 3 12_556
O1 Zr2 O3 147.3(4) . .
O1 Zr2 O3 147.3(4) 10_556 .
O1 Zr2 O3 96.9(5) 3 .
O1 Zr2 O3 96.9(5) 12_556 .
O1 Zr2 O2 97.3(5) . .
O1 Zr2 O2 97.3(5) 10_556 .
O1 Zr2 O2 147.8(4) 3 .
O1 Zr2 O2 147.8(4) 12_556 .
O3 Zr2 O2 96.7(4) . .
O1 Zr2 O50 17.0(4) . .
O1 Zr2 O50 68.3(4) 10_556 .
O1 Zr2 O50 69.7(5) 3 .
O1 Zr2 O50 103.5(6) 12_556 .
O3 Zr2 O50 143.1(3) . .
O2 Zr2 O50 82.1(4) . .
O1 Zr2 O50 68.3(4) . 10_556
O1 Zr2 O50 17.0(4) 10_556 10_556
O1 Zr2 O50 103.5(6) 3 10_556
O1 Zr2 O50 69.7(5) 12_556 10_556
O3 Zr2 O50 143.1(3) . 10_556
O2 Zr2 O50 82.1(4) . 10_556
O50 Zr2 O50 73.5(6) . 10_556
O1 Zr2 O50 69.4(5) . 3
O1 Zr2 O50 103.4(6) 10_556 3
O1 Zr2 O50 17.0(4) 3 3
O1 Zr2 O50 67.8(4) 12_556 3
O3 Zr2 O50 81.8(4) . 3
O2 Zr2 O50 143.2(3) . 3
O50 Zr2 O50 78.0(6) . 3
O50 Zr2 O50 120.4(6) 10_556 3
O1 Zr2 O50 103.4(6) . 12_556
O1 Zr2 O50 69.4(5) 10_556 12_556
O1 Zr2 O50 67.8(4) 3 12_556
O1 Zr2 O50 17.0(4) 12_556 12_556
O3 Zr2 O50 81.8(4) . 12_556
O2 Zr2 O50 143.2(3) . 12_556
O50 Zr2 O50 120.4(6) . 12_556
O50 Zr2 O50 78.0(6) 10_556 12_556
O50 Zr2 O50 73.2(6) 3 12_556
O1 Zr2 O6 139.2(4) . 10_556
O1 Zr2 O6 82.9(4) 10_556 10_556
O1 Zr2 O6 139.3(4) 3 10_556
O1 Zr2 O6 83.5(4) 12_556 10_556
O3 Zr2 O6 73.3(2) . 10_556
O2 Zr2 O6 72.7(2) . 10_556
O50 Zr2 O6 138.8(4) . 10_556
O50 Zr2 O6 71.1(4) 10_556 10_556
O50 Zr2 O6 139.3(4) 3 10_556
O50 Zr2 O6 71.7(4) 12_556 10_556
O1 Zr2 O6 82.9(4) . .
O1 Zr2 O6 139.2(4) 10_556 .
O1 Zr2 O6 83.5(4) 3 .
O1 Zr2 O6 139.3(4) 12_556 .
O3 Zr2 O6 73.3(2) . .
O2 Zr2 O6 72.7(2) . .
O50 Zr2 O6 71.1(4) . .
O50 Zr2 O6 138.8(4) 10_556 .
O50 Zr2 O6 71.7(4) 3 .
O50 Zr2 O6 139.3(4) 12_556 .
O6 Zr2 O6 127.9(4) 10_556 .
O50 O1 Zr1 105.0(19) . .
O50 O1 Zr2 95.7(19) . .
Zr1 O1 Zr2 118.6(6) . .
O50 O1 Zr2 94.3(18) . 11_556
Zr1 O1 Zr2 117.5(6) . 11_556
Zr2 O1 Zr2 117.7(6) . 11_556
C7 O4 Zr1 130.4(6) . .
C7 O6 Zr2 135.2(6) 3 .
O6 C7 O4 126.4(8) 4 .
O6 C7 C9 116.8(9) 4 .
O4 C7 C9 116.6(9) . .
CA34 C9 CB16 125.8(15) . .
CA16 C9 CB34 124.1(16) . .
CA16 C9 C7 118.5(12) . .
CA34 C9 C7 117.6(13) . .
CB16 C9 C7 116.6(13) . .
CB34 C9 C7 117.0(14) . .
C12 C12 CB22 119.5(18) 13 13
C12 C12 CA22 119.3(19) 13 13
CB22 C12 CA22 34.5(15) 13 13
C12 C12 CA16 118.9(15) 13 .
CB22 C12 CA16 116.8(16) 13 .
CA22 C12 CA16 120.0(18) 13 .
C12 C12 CB16 118.6(16) 13 .
CB22 C12 CB16 121.8(16) 13 .
CA22 C12 CB16 109.5(19) 13 .
CB22 CA22 C12 71(3) . 13
CB22 CA22 CA34 85(3) . .
C12 CA22 CA34 116(3) 13 .
CB22 CA22 CB34 56(3) . .
C12 CA22 CB34 104(2) 13 .
CB22 CA22 S7 107(4) . .
C12 CA22 S7 128(2) 13 .
CB22 CA22 S6 137(4) . .
C12 CA22 S6 126(3) 13 .
CB22 CA22 S5 81(3) . .
C12 CA22 S5 118(2) 13 .
S6 CA22 S5 56.3(14) . .
CB22 CA22 S17 59(3) . .
C12 CA22 S17 106(2) 13 .
S6 CA22 S17 78.1(16) . .
S5 CA22 S17 21.8(6) . .
CA22 CB22 C12 74(3) . 13
CA22 CB22 CB34 94(4) . .
C12 CB22 CB34 122(2) 13 .
CA22 CB22 CA34 64(3) . .
C12 CB22 CA34 108.1(19) 13 .
CA22 CB22 S17 97(3) . .
C12 CB22 S17 123.4(18) 13 .
CA22 CB22 S5 73(3) . .
C12 CB22 S5 115.6(17) 13 .
S17 CB22 S5 24.1(6) . .
CA22 CB22 S18 125(4) . .
C12 CB22 S18 124.1(19) 13 .
CA22 CB22 S7 51(3) . .
C12 CB22 S7 105.0(17) 13 .
S18 CB22 S7 74.2(12) . .
O1 O50 Zr2 67.3(17) . .
O1 O50 Zr2 68.7(17) . 11_556
Zr2 O50 Zr2 105.6(5) . 11_556
O1 O50 Zr1 58.9(16) . .
Zr2 O50 Zr1 102.5(5) . .
Zr2 O50 Zr1 102.2(5) 11_556 .

loop_
_geom_bond_atom_site_label_1
_geom_bond_atom_site_label_2
_geom_bond_distance
_geom_bond_site_symmetry_2
CA34 C9 1.41(3) .
CA34 CA22 1.47(4) .
CA34 CB22 1.63(3) .
CA34 HA34 0.9800 .
CB16 C9 1.43(2) .
CB16 C12 1.54(3) .
CB16 HB16 0.9300 .
CB34 CB22 1.44(4) .
CB34 C9 1.46(3) .
CB34 CA22 1.72(4) .
CB34 HB34 0.9800 .
CA16 C9 1.38(2) .
CA16 C12 1.47(2) .
CA16 HA16 0.9300 .
O15 S18 1.55(2) .
S18 O13 1.44(8) .
S18 O33 1.60(4) .
S18 CB22 1.94(3) .
S18 S7 2.51(3) .
O33 S7 1.584(18) .
S7 O18 1.45(4) .
S7 O37 1.580(19) .
S7 CA22 1.80(4) .
S7 CB22 2.21(3) .
O34 O38 0.93(4) .
O34 S17 1.576(19) .
S17 S5 0.790(14) .
S17 O38 1.02(2) .
S17 O12 1.57(3) .
S17 O40 1.585(17) .
S17 CB22 1.83(3) .
S17 CA22 2.11(4) .
S17 S6 2.50(3) .
O12 S5 1.52(3) .
O40 O39 0.88(3) .
O40 S5 1.00(2) .
O40 S6 1.64(4) .
S6 O39 1.07(3) .
S6 O5 1.44(5) .
S6 O14 1.55(2) .
S6 S5 1.75(3) .
S6 CA22 1.84(4) .
O38 S5 1.577(17) .
O39 S5 1.581(17) .
S5 CA22 1.86(4) .
S5 CB22 1.92(3) .
Zr1 O1 2.014(13) .
Zr1 O1 2.014(13) 4
Zr1 O1 2.014(13) 3
Zr1 O1 2.014(13) 2
Zr1 O4 2.197(6) 2
Zr1 O4 2.197(6) 4
Zr1 O4 2.197(6) 3
Zr1 O4 2.197(6) .
Zr1 O50 2.271(11) 4
Zr1 O50 2.271(11) 3
Zr1 O50 2.271(11) 2
Zr1 O50 2.271(11) .
Zr2 O1 2.054(13) .
Zr2 O1 2.054(13) 10_556
Zr2 O1 2.077(13) 3
Zr2 O1 2.077(13) 12_556
Zr2 O3 2.182(10) .
Zr2 O2 2.187(11) .
Zr2 O50 2.215(11) .
Zr2 O50 2.215(11) 10_556
Zr2 O50 2.223(11) 3
Zr2 O50 2.223(11) 12_556
Zr2 O6 2.245(7) 10_556
Zr2 O6 2.245(7) .
O1 O50 0.651(15) .
O1 Zr2 2.077(13) 11_556
O4 C7 1.271(12) .
O6 C7 1.268(12) 3
C7 O6 1.268(12) 4
C7 C9 1.500(13) .
C12 C12 1.37(2) 13
C12 CB22 1.41(3) 13
C12 CA22 1.44(3) 13
CA22 CB22 0.84(4) .
CA22 C12 1.43(3) 13
CB22 C12 1.41(3) 13
O50 Zr2 2.223(11) 11_556
